data_4073461
loop_
_publ_author_name
'Green, Shaun P.'
'Jones, Cameron'
'Mills, David P.'
'Stasch, Andreas'

_publ_section_title
;
 Group 9 and 11 Metal(I) Gallyl Complexes Stabilized by N-Heterocyclic
 Carbene Coordination: First Structural Characterization of
 Ga-M (M = Cu or Ag) Bonds
;
_journal_issue 14
_journal_name_full Organometallics
_journal_page_first 3424
_journal_paper_doi 10.1021/om700345m
_journal_volume 26
_journal_year 2007
_chemical_formula_sum 'C61 H86 Ga N4 Rh'
_chemical_formula_weight 1047.97
_chemical_name_systematic
; 
 ? 
;
_space_group_IT_number 14
_symmetry_cell_setting monoclinic
_symmetry_space_group_name_Hall '-P 2ybc'
_symmetry_space_group_name_H-M 'P 1 21/c 1'
_atom_sites_solution_hydrogens geom
_atom_sites_solution_primary direct
_atom_sites_solution_secondary difmap
_audit_creation_method SHELXL-97
_cell_angle_alpha 90.00
_cell_angle_beta 91.01(3)
_cell_angle_gamma 90.00
_cell_formula_units_Z 4
_cell_length_a 11.521(2)
_cell_length_b 20.938(4)
_cell_length_c 23.518(5)
_cell_measurement_temperature 150(2)
_cell_volume 5672.3(19)
_computing_structure_refinement 'SHELXL-97 (Sheldrick, 1997)'
_computing_structure_solution 'SHELXS-97 (Sheldrick, 1990)'
_diffrn_ambient_temperature 150(2)
_diffrn_measured_fraction_theta_full 0.997
_diffrn_measured_fraction_theta_max 0.997
_diffrn_measurement_device_type 'Nonius Kappa CCD'
_diffrn_radiation_monochromator graphite
_diffrn_radiation_source 'fine-focus sealed tube'
_diffrn_radiation_type MoK\a
_diffrn_radiation_wavelength 0.71073
_diffrn_reflns_av_R_equivalents 0.0277
_diffrn_reflns_av_sigmaI/netI 0.0409
_diffrn_reflns_limit_h_max 14
_diffrn_reflns_limit_h_min -14
_diffrn_reflns_limit_k_max 26
_diffrn_reflns_limit_k_min -26
_diffrn_reflns_limit_l_max 30
_diffrn_reflns_limit_l_min -30
_diffrn_reflns_number 24000
_diffrn_reflns_theta_full 27.00
_diffrn_reflns_theta_max 27.00
_diffrn_reflns_theta_min 3.04
_exptl_absorpt_coefficient_mu 0.806
_exptl_absorpt_correction_T_max 0.868
_exptl_absorpt_correction_T_min 0.734
_exptl_absorpt_correction_type multi-scan
_exptl_absorpt_process_details 'Sortav (Blessing, 1995)'
_exptl_crystal_colour orange
_exptl_crystal_density_diffrn 1.227
_exptl_crystal_density_method 'not measured'
_exptl_crystal_description rod
_exptl_crystal_F_000 2224
_exptl_crystal_size_max 0.50
_exptl_crystal_size_mid 0.20
_exptl_crystal_size_min 0.18
_refine_diff_density_max 0.989
_refine_diff_density_min -0.592
_refine_diff_density_rms 0.071
_refine_ls_extinction_method none
_refine_ls_goodness_of_fit_ref 1.022
_refine_ls_hydrogen_treatment constr
_refine_ls_matrix_type full
_refine_ls_number_parameters 590
_refine_ls_number_reflns 12362
_refine_ls_number_restraints 5
_refine_ls_restrained_S_all 1.026
_refine_ls_R_factor_all 0.0497
_refine_ls_R_factor_gt 0.0392
_refine_ls_shift/su_max 0.002
_refine_ls_shift/su_mean 0.000
_refine_ls_structure_factor_coef Fsqd
_refine_ls_weighting_details 'calc w=1/[\s^2^(Fo^2^)+(0.0395P)^2^+7.1941P] where P=(Fo^2^+2Fc^2^)/3'
_refine_ls_weighting_scheme calc
_refine_ls_wR_factor_gt 0.0933
_refine_ls_wR_factor_ref 0.0984
_reflns_number_gt 10407
_reflns_number_total 12362
_reflns_threshold_expression >2sigma(I)
_cod_data_source_file om700345m-file001.cif
_cod_data_source_block compound2
_cod_original_cell_volume 5673(2)
_cod_original_sg_symbol_H-M P2(1)/c
_cod_database_code 4073461

loop_
_symmetry_equiv_pos_as_xyz
'x, y, z'
'-x, y+1/2, -z+1/2'
'-x, -y, -z'
'x, -y-1/2, z-1/2'

loop_
_atom_site_label
_atom_site_type_symbol
_atom_site_fract_x
_atom_site_fract_y
_atom_site_fract_z
_atom_site_U_iso_or_equiv
_atom_site_adp_type
_atom_site_occupancy
_atom_site_symmetry_multiplicity
_atom_site_calc_flag
_atom_site_refinement_flags
Rh1 Rh 0.067183(16) 0.661943(9) 0.201763(8) 0.01934(6) Uani 1 1 d .
Ga1 Ga -0.13697(2) 0.636147(13) 0.210606(11) 0.01869(7) Uani 1 1 d .
N1 N -0.27486(17) 0.60415(10) 0.17419(9) 0.0204(4) Uani 1 1 d .
C1 C -0.3669(2) 0.60481(12) 0.21270(11) 0.0236(5) Uani 1 1 d .
H1 H -0.4412 0.5881 0.2026 0.028 Uiso 1 1 calc R
N2 N -0.23303(18) 0.65230(10) 0.27526(9) 0.0219(4) Uani 1 1 d .
C2 C -0.3453(2) 0.63000(13) 0.26420(11) 0.0251(5) Uani 1 1 d .
H2 H -0.4039 0.6325 0.2920 0.030 Uiso 1 1 calc R
N3 N 0.13351(17) 0.55444(10) 0.12195(8) 0.0196(4) Uani 1 1 d .
C3 C -0.30592(19) 0.59465(12) 0.11578(10) 0.0202(5) Uani 1 1 d .
N4 N 0.11397(18) 0.51250(10) 0.20443(9) 0.0228(4) Uani 1 1 d .
C4 C -0.3294(2) 0.64768(12) 0.08051(11) 0.0225(5) Uani 1 1 d .
C5 C -0.3595(2) 0.63706(13) 0.02340(11) 0.0256(5) Uani 1 1 d .
H5 H -0.3752 0.6725 -0.0008 0.031 Uiso 1 1 calc R
C6 C -0.3666(2) 0.57566(14) 0.00161(11) 0.0283(6) Uani 1 1 d .
H6 H -0.3868 0.5692 -0.0373 0.034 Uiso 1 1 calc R
C7 C -0.3446(2) 0.52401(13) 0.03630(11) 0.0276(6) Uani 1 1 d .
H7 H -0.3498 0.4821 0.0210 0.033 Uiso 1 1 calc R
C8 C -0.3144(2) 0.53220(12) 0.09411(11) 0.0235(5) Uani 1 1 d .
C9 C -0.3260(2) 0.71578(13) 0.10283(12) 0.0284(6) Uani 1 1 d .
H9 H -0.2866 0.7146 0.1410 0.034 Uiso 1 1 calc R
C10 C -0.2569(3) 0.76106(16) 0.06569(16) 0.0514(9) Uani 1 1 d .
H10A H -0.2955 0.7651 0.0284 0.077 Uiso 1 1 calc R
H10B H -0.1784 0.7441 0.0609 0.077 Uiso 1 1 calc R
H10C H -0.2523 0.8031 0.0839 0.077 Uiso 1 1 calc R
C11 C -0.4489(3) 0.74025(16) 0.11147(16) 0.0471(8) Uani 1 1 d .
H11A H -0.4458 0.7834 0.1275 0.071 Uiso 1 1 calc R
H11B H -0.4894 0.7118 0.1376 0.071 Uiso 1 1 calc R
H11C H -0.4907 0.7412 0.0748 0.071 Uiso 1 1 calc R
C12 C -0.2894(2) 0.47442(13) 0.13101(12) 0.0293(6) Uani 1 1 d .
H12 H -0.2780 0.4896 0.1710 0.035 Uiso 1 1 calc R
C13 C -0.1772(3) 0.44195(15) 0.11294(14) 0.0406(7) Uani 1 1 d .
H13A H -0.1853 0.4277 0.0734 0.061 Uiso 1 1 calc R
H13B H -0.1616 0.4051 0.1376 0.061 Uiso 1 1 calc R
H13C H -0.1127 0.4723 0.1163 0.061 Uiso 1 1 calc R
C14 C -0.3895(3) 0.42668(17) 0.13033(16) 0.0502(9) Uani 1 1 d .
H14A H -0.4597 0.4475 0.1441 0.075 Uiso 1 1 calc R
H14B H -0.3697 0.3904 0.1550 0.075 Uiso 1 1 calc R
H14C H -0.4032 0.4114 0.0914 0.075 Uiso 1 1 calc R
C15 C -0.2196(2) 0.69950(12) 0.31870(10) 0.0237(5) Uani 1 1 d .
C16 C -0.2764(2) 0.75907(13) 0.31314(11) 0.0269(6) Uani 1 1 d .
C17 C -0.2645(3) 0.80373(14) 0.35709(13) 0.0344(6) Uani 1 1 d .
H17 H -0.3048 0.8432 0.3543 0.041 Uiso 1 1 calc R
C18 C -0.1956(3) 0.79168(15) 0.40416(13) 0.0380(7) Uani 1 1 d .
H18 H -0.1881 0.8228 0.4334 0.046 Uiso 1 1 calc R
C19 C -0.1374(3) 0.73413(15) 0.40873(12) 0.0354(7) Uani 1 1 d .
H19 H -0.0888 0.7263 0.4410 0.043 Uiso 1 1 calc R
C20 C -0.1486(2) 0.68739(13) 0.36697(11) 0.0270(6) Uani 1 1 d .
C21 C -0.3473(2) 0.77702(13) 0.26014(12) 0.0315(6) Uani 1 1 d .
H21 H -0.3393 0.7415 0.2321 0.038 Uiso 1 1 calc R
C22 C -0.3001(3) 0.83798(15) 0.23251(15) 0.0453(8) Uani 1 1 d .
H22A H -0.3431 0.8464 0.1970 0.068 Uiso 1 1 calc R
H22B H -0.2176 0.8323 0.2244 0.068 Uiso 1 1 calc R
H22C H -0.3094 0.8741 0.2585 0.068 Uiso 1 1 calc R
C23 C -0.4758(3) 0.78375(19) 0.27309(17) 0.0528(9) Uani 1 1 d .
H23A H -0.5044 0.7437 0.2893 0.079 Uiso 1 1 calc R
H23B H -0.5192 0.7933 0.2379 0.079 Uiso 1 1 calc R
H23C H -0.4865 0.8185 0.3004 0.079 Uiso 1 1 calc R
C24 C -0.0921(3) 0.62218(14) 0.37506(12) 0.0315(6) Uani 1 1 d .
H24 H -0.0684 0.6061 0.3369 0.038 Uiso 1 1 calc R
C25 C -0.1830(3) 0.57610(17) 0.39868(16) 0.0532(9) Uani 1 1 d .
H25A H -0.1477 0.5340 0.4048 0.080 Uiso 1 1 calc R
H25B H -0.2480 0.5723 0.3714 0.080 Uiso 1 1 calc R
H25C H -0.2115 0.5926 0.4349 0.080 Uiso 1 1 calc R
C26 C 0.0154(3) 0.62246(18) 0.41441(16) 0.0535(9) Uani 1 1 d .
H26A H 0.0703 0.6549 0.4014 0.080 Uiso 1 1 calc R
H26B H 0.0524 0.5803 0.4137 0.080 Uiso 1 1 calc R
H26C H -0.0079 0.6323 0.4533 0.080 Uiso 1 1 calc R
C27 C 0.10985(19) 0.57060(12) 0.17728(10) 0.0196(5) Uani 1 1 d .
C28 C 0.1494(2) 0.48920(12) 0.11538(11) 0.0246(5) Uani 1 1 d .
H28 H 0.1659 0.4674 0.0810 0.030 Uiso 1 1 calc R
C29 C 0.1368(2) 0.46276(13) 0.16679(11) 0.0275(6) Uani 1 1 d .
H29 H 0.1424 0.4186 0.1759 0.033 Uiso 1 1 calc R
C30 C 0.1612(2) 0.59943(12) 0.07752(10) 0.0203(5) Uani 1 1 d .
C31 C 0.2778(2) 0.61111(12) 0.06681(10) 0.0212(5) Uani 1 1 d .
C32 C 0.3037(2) 0.65477(13) 0.02417(11) 0.0287(6) Uani 1 1 d .
H32 H 0.3826 0.6639 0.0166 0.034 Uiso 1 1 calc R
C33 C 0.2175(3) 0.68527(14) -0.00748(11) 0.0316(6) Uani 1 1 d .
C34 C 0.1031(3) 0.67045(14) 0.00328(11) 0.0321(6) Uani 1 1 d .
H34 H 0.0436 0.6906 -0.0187 0.039 Uiso 1 1 calc R
C35 C 0.0721(2) 0.62705(13) 0.04514(11) 0.0266(6) Uani 1 1 d .
C36 C 0.3750(2) 0.57747(13) 0.09864(11) 0.0273(6) Uani 1 1 d .
H36A H 0.3858 0.5347 0.0826 0.041 Uiso 1 1 calc R
H36B H 0.3554 0.5738 0.1389 0.041 Uiso 1 1 calc R
H36C H 0.4469 0.6020 0.0951 0.041 Uiso 1 1 calc R
C37 C 0.2484(3) 0.73208(17) -0.05383(15) 0.0539(9) Uani 1 1 d .
H37A H 0.2447 0.7757 -0.0389 0.081 Uiso 1 1 calc R
H37B H 0.1934 0.7276 -0.0858 0.081 Uiso 1 1 calc R
H37C H 0.3272 0.7233 -0.0668 0.081 Uiso 1 1 calc R
C38 C -0.0517(2) 0.6088(2) 0.05382(13) 0.0486(9) Uani 1 1 d .
H38A H -0.0600 0.5624 0.0501 0.073 Uiso 1 1 calc R
H38B H -0.1010 0.6300 0.0252 0.073 Uiso 1 1 calc R
H38C H -0.0753 0.6220 0.0919 0.073 Uiso 1 1 calc R
C39 C 0.1183(2) 0.50133(12) 0.26521(11) 0.0265(6) Uani 1 1 d .
C40 C 0.2272(3) 0.50427(14) 0.29250(12) 0.0345(6) Uani 1 1 d .
C41 C 0.2343(3) 0.48702(15) 0.34972(13) 0.0429(8) Uani 1 1 d .
H41 H 0.3067 0.4904 0.3694 0.051 Uiso 1 1 calc R
C42 C 0.1384(3) 0.46512(16) 0.37842(13) 0.0472(8) Uani 1 1 d .
C43 C 0.0331(3) 0.46146(15) 0.34953(13) 0.0418(8) Uani 1 1 d .
H43 H -0.0325 0.4460 0.3692 0.050 Uiso 1 1 calc R
C44 C 0.0192(3) 0.47954(13) 0.29275(12) 0.0326(6) Uani 1 1 d .
C45 C 0.3360(3) 0.52212(17) 0.26142(14) 0.0426(8) Uani 1 1 d .
H45A H 0.3664 0.4844 0.2419 0.064 Uiso 1 1 calc R
H45B H 0.3944 0.5380 0.2887 0.064 Uiso 1 1 calc R
H45C H 0.3180 0.5555 0.2334 0.064 Uiso 1 1 calc R
C46 C 0.1481(4) 0.4459(2) 0.44083(15) 0.0704(13) Uani 1 1 d .
H46A H 0.2273 0.4315 0.4495 0.106 Uiso 1 1 calc R
H46B H 0.0934 0.4112 0.4484 0.106 Uiso 1 1 calc R
H46C H 0.1297 0.4827 0.4648 0.106 Uiso 1 1 calc R
C47 C -0.0964(3) 0.47497(16) 0.26277(14) 0.0427(8) Uani 1 1 d .
H47A H -0.1285 0.4320 0.2680 0.064 Uiso 1 1 calc R
H47B H -0.0869 0.4833 0.2221 0.064 Uiso 1 1 calc R
H47C H -0.1495 0.5066 0.2787 0.064 Uiso 1 1 calc R
C48 C 0.0247(3) 0.75947(13) 0.17909(14) 0.0349(7) Uani 1 1 d .
H48 H -0.0387 0.7429 0.1574 0.042 Uiso 1 1 calc R
C49 C 0.0159(3) 0.75614(13) 0.23706(14) 0.0359(7) Uani 1 1 d .
H49 H -0.0520 0.7371 0.2519 0.043 Uiso 1 1 calc R
C50 C 0.1065(3) 0.78051(16) 0.27926(16) 0.0509(9) Uani 1 1 d .
H50A H 0.0673 0.7930 0.3147 0.061 Uiso 1 1 calc R
H50B H 0.1429 0.8193 0.2634 0.061 Uiso 1 1 calc R
C51 C 0.2015(3) 0.7323(2) 0.29398(16) 0.0622(11) Uani 1 1 d .
H51A H 0.2731 0.7559 0.3046 0.075 Uiso 1 1 calc R
H51B H 0.1776 0.7075 0.3276 0.075 Uiso 1 1 calc R
C52 C 0.2286(2) 0.68692(16) 0.24728(13) 0.0381(7) Uani 1 1 d .
H52 H 0.2337 0.6432 0.2577 0.046 Uiso 1 1 calc R
C53 C 0.2472(2) 0.70037(13) 0.19099(13) 0.0302(6) Uani 1 1 d .
H53 H 0.2642 0.6657 0.1664 0.036 Uiso 1 1 calc R
C54 C 0.2424(3) 0.76575(17) 0.16594(18) 0.0527(9) Uani 1 1 d .
H54A H 0.2952 0.7673 0.1332 0.063 Uiso 1 1 calc R
H54B H 0.2718 0.7966 0.1947 0.063 Uiso 1 1 calc R
C55 C 0.1242(3) 0.78664(17) 0.14629(16) 0.0513(9) Uani 1 1 d .
H55A H 0.1138 0.7746 0.1058 0.062 Uiso 1 1 calc R
H55B H 0.1204 0.8338 0.1485 0.062 Uiso 1 1 calc R
C56 C 0.4793(6) 0.8615(4) -0.0936(3) 0.133(2) Uiso 1 1 d D
H56A H 0.3987 0.8559 -0.1066 0.199 Uiso 1 1 calc R
H56B H 0.5258 0.8250 -0.1058 0.199 Uiso 1 1 calc R
H56C H 0.5108 0.9008 -0.1100 0.199 Uiso 1 1 calc R
C57 C 0.4835(6) 0.8661(4) -0.0295(3) 0.127(2) Uiso 1 1 d D
H57A H 0.4756 0.8232 -0.0124 0.152 Uiso 1 1 calc R
H57B H 0.5584 0.8847 -0.0165 0.152 Uiso 1 1 calc R
C58 C 0.3878(6) 0.9069(4) -0.0127(3) 0.129(2) Uiso 1 1 d D
H58A H 0.3177 0.8931 -0.0343 0.155 Uiso 1 1 calc R
H58B H 0.4057 0.9510 -0.0249 0.155 Uiso 1 1 calc R
C59 C 0.3569(9) 0.9091(5) 0.0511(4) 0.197(4) Uiso 1 1 d D
H59A H 0.2831 0.9330 0.0537 0.237 Uiso 1 1 calc R
H59B H 0.3402 0.8646 0.0627 0.237 Uiso 1 1 calc R
C60 C 0.4268(8) 0.9327(4) 0.0896(4) 0.164(3) Uiso 1 1 d D
H60A H 0.4445 0.9769 0.0776 0.196 Uiso 1 1 calc R
H60B H 0.5002 0.9083 0.0873 0.196 Uiso 1 1 calc R
C61 C 0.3960(5) 0.9359(3) 0.1527(2) 0.0940(16) Uiso 1 1 d D
H61A H 0.3229 0.9591 0.1569 0.141 Uiso 1 1 calc R
H61B H 0.4580 0.9580 0.1738 0.141 Uiso 1 1 calc R
H61C H 0.3875 0.8924 0.1676 0.141 Uiso 1 1 calc R

loop_
_atom_site_aniso_label
_atom_site_aniso_U_11
_atom_site_aniso_U_22
_atom_site_aniso_U_33
_atom_site_aniso_U_23
_atom_site_aniso_U_13
_atom_site_aniso_U_12
Rh1 0.01440(10) 0.02272(10) 0.02092(10) -0.00364(8) 0.00077(7) -0.00058(7)
Ga1 0.01451(13) 0.02267(14) 0.01888(13) -0.00398(10) 0.00008(10) -0.00111(10)
N1 0.0150(10) 0.0257(11) 0.0206(10) -0.0024(8) -0.0004(8) -0.0025(8)
C1 0.0172(12) 0.0286(13) 0.0252(13) -0.0018(10) 0.0023(10) -0.0060(10)
N2 0.0197(10) 0.0263(11) 0.0197(10) -0.0061(8) 0.0024(8) -0.0031(8)
C2 0.0202(12) 0.0305(14) 0.0246(13) -0.0043(11) 0.0057(10) -0.0049(10)
N3 0.0168(10) 0.0229(10) 0.0191(10) -0.0028(8) 0.0007(8) 0.0003(8)
C3 0.0118(11) 0.0296(13) 0.0192(12) -0.0032(10) -0.0012(9) -0.0024(9)
N4 0.0236(11) 0.0252(11) 0.0198(10) -0.0001(9) 0.0005(8) 0.0004(9)
C4 0.0123(11) 0.0298(13) 0.0254(13) -0.0010(10) 0.0003(9) -0.0023(9)
C5 0.0166(12) 0.0378(15) 0.0224(12) 0.0044(11) 0.0003(10) -0.0003(11)
C6 0.0206(13) 0.0443(16) 0.0200(12) -0.0061(11) -0.0017(10) -0.0001(11)
C7 0.0245(13) 0.0318(14) 0.0264(13) -0.0090(11) -0.0032(10) -0.0010(11)
C8 0.0165(12) 0.0295(13) 0.0244(13) -0.0028(11) -0.0016(9) -0.0003(10)
C9 0.0275(14) 0.0263(14) 0.0314(14) 0.0006(11) -0.0031(11) -0.0006(11)
C10 0.064(2) 0.0365(18) 0.054(2) 0.0020(16) 0.0067(18) -0.0170(16)
C11 0.0386(18) 0.0382(17) 0.064(2) -0.0150(16) -0.0058(16) 0.0086(14)
C12 0.0310(14) 0.0281(14) 0.0288(14) -0.0040(11) -0.0033(11) -0.0034(11)
C13 0.0403(17) 0.0352(16) 0.0460(18) -0.0036(14) -0.0065(14) 0.0092(13)
C14 0.0445(19) 0.0435(19) 0.062(2) 0.0119(17) -0.0075(17) -0.0131(15)
C15 0.0224(12) 0.0276(13) 0.0212(12) -0.0073(10) 0.0050(10) -0.0055(10)
C16 0.0206(12) 0.0314(14) 0.0290(13) -0.0077(11) 0.0052(10) -0.0027(11)
C17 0.0345(15) 0.0315(15) 0.0374(16) -0.0123(13) 0.0082(12) 0.0002(12)
C18 0.0416(17) 0.0423(17) 0.0303(15) -0.0172(13) 0.0051(13) -0.0066(14)
C19 0.0417(17) 0.0426(17) 0.0221(13) -0.0103(12) 0.0003(12) -0.0053(14)
C20 0.0292(14) 0.0331(14) 0.0189(12) -0.0030(11) 0.0045(10) -0.0057(11)
C21 0.0268(14) 0.0294(14) 0.0383(16) -0.0065(12) -0.0022(12) 0.0032(11)
C22 0.050(2) 0.0351(17) 0.050(2) 0.0033(15) -0.0129(16) -0.0023(15)
C23 0.0295(17) 0.066(2) 0.062(2) -0.0145(19) -0.0033(15) 0.0110(16)
C24 0.0365(16) 0.0333(15) 0.0244(13) -0.0032(11) -0.0041(11) -0.0008(12)
C25 0.060(2) 0.044(2) 0.056(2) 0.0096(17) 0.0040(18) -0.0062(17)
C26 0.054(2) 0.053(2) 0.052(2) -0.0047(17) -0.0183(17) 0.0017(17)
C27 0.0138(11) 0.0247(12) 0.0203(11) -0.0015(10) -0.0005(9) -0.0007(9)
C28 0.0232(13) 0.0242(13) 0.0265(13) -0.0064(11) 0.0002(10) 0.0012(10)
C29 0.0287(14) 0.0228(13) 0.0308(14) -0.0025(11) -0.0001(11) 0.0015(11)
C30 0.0212(12) 0.0244(12) 0.0152(11) -0.0017(9) 0.0008(9) 0.0026(10)
C31 0.0187(12) 0.0271(13) 0.0177(11) -0.0025(10) -0.0009(9) -0.0006(10)
C32 0.0274(14) 0.0336(15) 0.0251(13) -0.0011(11) 0.0005(11) -0.0079(11)
C33 0.0443(17) 0.0288(14) 0.0218(13) 0.0024(11) 0.0013(12) -0.0017(12)
C34 0.0334(15) 0.0395(16) 0.0232(13) 0.0019(12) -0.0041(11) 0.0119(12)
C35 0.0224(13) 0.0378(15) 0.0197(12) -0.0005(11) 0.0010(10) 0.0060(11)
C36 0.0174(12) 0.0376(15) 0.0270(13) -0.0007(11) -0.0016(10) 0.0019(11)
C37 0.071(3) 0.049(2) 0.0415(19) 0.0190(16) -0.0012(17) -0.0100(18)
C38 0.0189(14) 0.095(3) 0.0316(16) 0.0133(17) -0.0022(12) 0.0068(16)
C39 0.0369(15) 0.0234(13) 0.0192(12) 0.0039(10) 0.0009(11) 0.0018(11)
C40 0.0405(17) 0.0325(15) 0.0306(15) 0.0018(12) -0.0030(12) 0.0036(13)
C41 0.057(2) 0.0419(18) 0.0295(15) 0.0033(14) -0.0110(14) 0.0109(15)
C42 0.079(3) 0.0359(17) 0.0266(15) 0.0076(13) 0.0005(16) 0.0105(17)
C43 0.064(2) 0.0313(16) 0.0309(15) 0.0053(13) 0.0140(15) -0.0020(15)
C44 0.0422(17) 0.0265(14) 0.0291(14) 0.0001(11) 0.0052(12) -0.0046(12)
C45 0.0312(16) 0.052(2) 0.0439(18) 0.0044(15) -0.0089(13) 0.0035(14)
C46 0.119(4) 0.064(3) 0.0285(18) 0.0164(17) 0.004(2) 0.023(3)
C47 0.0397(17) 0.0444(18) 0.0442(18) -0.0009(15) 0.0078(14) -0.0145(14)
C48 0.0293(15) 0.0231(14) 0.0522(19) 0.0003(13) -0.0007(13) 0.0013(11)
C49 0.0315(15) 0.0229(14) 0.0539(19) -0.0116(13) 0.0150(13) -0.0064(11)
C50 0.060(2) 0.0393(18) 0.053(2) -0.0246(16) 0.0111(17) -0.0107(16)
C51 0.051(2) 0.086(3) 0.049(2) -0.034(2) -0.0077(17) -0.007(2)
C52 0.0237(14) 0.0500(18) 0.0402(17) -0.0167(15) -0.0074(12) -0.0047(13)
C53 0.0162(12) 0.0304(14) 0.0443(16) -0.0114(12) 0.0055(11) -0.0072(10)
C54 0.0389(18) 0.0424(19) 0.077(3) 0.0080(18) 0.0167(17) -0.0103(15)
C55 0.050(2) 0.047(2) 0.056(2) 0.0186(17) 0.0090(17) 0.0020(16)

loop_
_atom_type_symbol
_atom_type_description
_atom_type_scat_dispersion_real
_atom_type_scat_dispersion_imag
_atom_type_scat_source
C C 0.0033 0.0016 'International Tables Vol C Tables 4.2.6.8 and 6.1.1.4'
H H 0.0000 0.0000 'International Tables Vol C Tables 4.2.6.8 and 6.1.1.4'
N N 0.0061 0.0033 'International Tables Vol C Tables 4.2.6.8 and 6.1.1.4'
Ga Ga 0.2307 1.6083 'International Tables Vol C Tables 4.2.6.8 and 6.1.1.4'
Rh Rh -1.1178 0.9187 'International Tables Vol C Tables 4.2.6.8 and 6.1.1.4'

loop_
_geom_angle_atom_site_label_1
_geom_angle_atom_site_label_2
_geom_angle_atom_site_label_3
_geom_angle
C27 Rh1 C48 149.47(11)
C27 Rh1 C52 98.82(11)
C48 Rh1 C52 94.68(12)
C27 Rh1 C49 173.90(11)
C48 Rh1 C49 36.37(11)
C52 Rh1 C49 80.48(12)
C27 Rh1 C53 94.35(10)
C48 Rh1 C53 80.76(11)
C52 Rh1 C53 36.06(11)
C49 Rh1 C53 88.63(10)
C27 Rh1 Ga1 93.08(7)
C48 Rh1 Ga1 90.89(8)
C52 Rh1 Ga1 145.75(8)
C49 Rh1 Ga1 84.34(7)
C53 Rh1 Ga1 171.64(7)
N1 Ga1 N2 86.03(9)
N1 Ga1 Rh1 146.99(6)
N2 Ga1 Rh1 126.87(6)
C1 N1 C3 116.21(19)
C1 N1 Ga1 109.76(16)
C3 N1 Ga1 132.22(16)
C2 C1 N1 117.1(2)
C2 N2 C15 117.0(2)
C2 N2 Ga1 109.74(16)
C15 N2 Ga1 129.04(16)
C1 C2 N2 117.2(2)
C27 N3 C28 112.1(2)
C27 N3 C30 124.9(2)
C28 N3 C30 122.0(2)
C8 C3 C4 120.5(2)
C8 C3 N1 119.5(2)
C4 C3 N1 119.9(2)
C27 N4 C29 111.8(2)
C27 N4 C39 127.0(2)
C29 N4 C39 120.1(2)
C5 C4 C3 118.8(2)
C5 C4 C9 119.0(2)
C3 C4 C9 122.2(2)
C6 C5 C4 121.0(2)
C7 C6 C5 120.0(2)
C6 C7 C8 121.1(2)
C3 C8 C7 118.5(2)
C3 C8 C12 121.6(2)
C7 C8 C12 119.8(2)
C4 C9 C10 113.4(2)
C4 C9 C11 110.1(2)
C10 C9 C11 111.3(3)
C8 C12 C14 112.5(2)
C8 C12 C13 110.4(2)
C14 C12 C13 110.4(3)
C20 C15 C16 119.6(2)
C20 C15 N2 120.4(2)
C16 C15 N2 120.0(2)
C17 C16 C15 118.8(3)
C17 C16 C21 118.9(3)
C15 C16 C21 122.2(2)
C18 C17 C16 121.4(3)
C17 C18 C19 119.7(3)
C18 C19 C20 121.3(3)
C19 C20 C15 119.1(3)
C19 C20 C24 120.6(2)
C15 C20 C24 120.1(2)
C23 C21 C16 111.6(3)
C23 C21 C22 111.1(3)
C16 C21 C22 111.2(2)
C20 C24 C26 114.3(2)
C20 C24 C25 108.4(3)
C26 C24 C25 109.4(3)
N4 C27 N3 102.5(2)
N4 C27 Rh1 134.32(18)
N3 C27 Rh1 123.01(17)
C29 C28 N3 106.9(2)
C28 C29 N4 106.8(2)
C31 C30 C35 122.2(2)
C31 C30 N3 118.1(2)
C35 C30 N3 119.7(2)
C30 C31 C32 117.7(2)
C30 C31 C36 122.5(2)
C32 C31 C36 119.8(2)
C33 C32 C31 121.9(3)
C34 C33 C32 118.3(3)
C34 C33 C37 121.0(3)
C32 C33 C37 120.7(3)
C33 C34 C35 122.3(2)
C34 C35 C30 117.5(2)
C34 C35 C38 121.4(2)
C30 C35 C38 121.0(2)
C44 C39 C40 122.3(3)
C44 C39 N4 119.7(2)
C40 C39 N4 117.4(2)
C41 C40 C39 117.9(3)
C41 C40 C45 119.7(3)
C39 C40 C45 122.3(3)
C42 C41 C40 121.5(3)
C43 C42 C41 118.7(3)
C43 C42 C46 120.5(4)
C41 C42 C46 120.8(4)
C42 C43 C44 122.7(3)
C43 C44 C39 116.8(3)
C43 C44 C47 121.3(3)
C39 C44 C47 121.9(3)
C49 C48 C55 126.8(3)
C49 C48 Rh1 74.16(17)
C55 C48 Rh1 108.2(2)
C48 C49 C50 124.9(3)
C48 C49 Rh1 69.47(16)
C50 C49 Rh1 111.0(2)
C49 C50 C51 114.1(3)
C52 C51 C50 114.5(3)
C53 C52 C51 128.2(3)
C53 C52 Rh1 73.96(16)
C51 C52 Rh1 109.0(2)
C52 C53 C54 124.3(3)
C52 C53 Rh1 69.98(15)
C54 C53 Rh1 110.24(19)
C53 C54 C55 114.7(3)
C54 C55 C48 115.4(3)
C58 C57 C56 107.3(6)
C57 C58 C59 118.0(7)
C60 C59 C58 122.4(9)
C59 C60 C61 122.7(9)

loop_
_geom_bond_atom_site_label_1
_geom_bond_atom_site_label_2
_geom_bond_distance
Rh1 C27 2.059(2)
Rh1 C48 2.165(3)
Rh1 C52 2.193(3)
Rh1 C49 2.224(3)
Rh1 C53 2.243(2)
Rh1 Ga1 2.4259(6)
Ga1 N1 1.913(2)
Ga1 N2 1.926(2)
N1 C1 1.407(3)
N1 C3 1.427(3)
C1 C2 1.341(4)
N2 C2 1.395(3)
N2 C15 1.428(3)
N3 C27 1.376(3)
N3 C28 1.387(3)
N3 C30 1.447(3)
C3 C8 1.406(4)
C3 C4 1.409(4)
N4 C27 1.374(3)
N4 C29 1.395(3)
N4 C39 1.448(3)
C4 C5 1.399(4)
C4 C9 1.520(4)
C5 C6 1.386(4)
C6 C7 1.376(4)
C7 C8 1.408(3)
C8 C12 1.513(4)
C9 C10 1.523(4)
C9 C11 1.524(4)
C12 C14 1.525(4)
C12 C13 1.528(4)
C15 C20 1.411(4)
C15 C16 1.414(4)
C16 C17 1.399(4)
C16 C21 1.525(4)
C17 C18 1.374(4)
C18 C19 1.383(4)
C19 C20 1.391(4)
C20 C24 1.523(4)
C21 C23 1.524(4)
C21 C22 1.536(4)
C24 C26 1.533(4)
C24 C25 1.535(4)
C28 C29 1.340(4)
C30 C31 1.393(3)
C30 C35 1.393(3)
C31 C32 1.393(4)
C31 C36 1.510(3)
C32 C33 1.386(4)
C33 C34 1.382(4)
C33 C37 1.513(4)
C34 C35 1.391(4)
C35 C38 1.495(4)
C39 C44 1.399(4)
C39 C40 1.400(4)
C40 C41 1.394(4)
C40 C45 1.510(4)
C41 C42 1.383(5)
C42 C43 1.382(5)
C42 C46 1.524(4)
C43 C44 1.394(4)
C44 C47 1.500(4)
C48 C49 1.371(4)
C48 C55 1.505(4)
C49 C50 1.516(5)
C50 C51 1.524(5)
C51 C52 1.490(4)
C52 C53 1.374(4)
C53 C54 1.491(4)
C54 C55 1.496(5)
C56 C57 1.510(8)
C57 C58 1.455(8)
C58 C59 1.548(10)
C59 C60 1.298(10)
C60 C61 1.533(8)
